data_1549392
loop_
_publ_author_name
'Martin, Nicolas P.'
'Volkringer, Christophe'
'Henry, Natacha'
'Trivelli, Xavier'
'Stoclet, Gr\'egory'
'Ikeda-Ohno, Atsushi'
'Loiseau, Thierry'

_publ_section_title
;
 Formation of a new type of uranium(iv) poly-oxo cluster {U<sub>38</sub>}
 based on a controlled release of water <i>via</i> esterification
 reaction.
;
_journal_issue 22
_journal_name_full 'Chemical science'
_journal_page_first 5021
_journal_page_last 5032
_journal_paper_doi 10.1039/c8sc00752g
_journal_volume 9
_journal_year 2018
_chemical_formula_moiety 'C60 H148 Cl42 O76 U38'
_chemical_formula_sum 'C60 H148 Cl42 O76 U38'
_chemical_formula_weight 12619.81
_space_group_crystal_system tetragonal
_space_group_IT_number 87
_space_group_name_Hall '-I 4'
_space_group_name_H-M_alt 'I 4/m'
_symmetry_space_group_name_Hall '-I 4'
_symmetry_space_group_name_H-M 'I 4/m'
_atom_sites_solution_hydrogens mixed
_audit_creation_date 2018-04-04
_audit_creation_method
;
Olex2 1.2
(compiled 2017.08.10 svn.r3458 for OlexSys, GUI svn.r5381)
;
_audit_update_record
;
2018-04-06 deposited with the CCDC.
2018-05-08 downloaded from the CCDC.
;
_cell_angle_alpha 90
_cell_angle_beta 90
_cell_angle_gamma 90
_cell_formula_units_Z 2
_cell_length_a 19.6962(7)
_cell_length_b 19.6962(7)
_cell_length_c 29.9535(13)
_cell_measurement_reflns_used 5027
_cell_measurement_temperature 299.43
_cell_measurement_theta_max 28.070
_cell_measurement_theta_min 2.287
_cell_volume 11620.2(8)
_computing_cell_refinement 'SAINT v8.34A (Bruker, 2013)'
_computing_data_reduction 'SAINT v8.34A (Bruker, 2013)'
_computing_molecular_graphics 'Olex2 (Dolomanov et al., 2009)'
_computing_publication_material 'Olex2 (Dolomanov et al., 2009)'
_computing_structure_refinement 'ShelXL (Sheldrick, 2015)'
_computing_structure_solution 'SHELXT 2014/4 (Sheldrick, 2014)'
_diffrn_ambient_temperature 299.43
_diffrn_detector_area_resol_mean 7.9
_diffrn_detector_type 'CCD area detector'
_diffrn_measured_fraction_theta_full 0.999
_diffrn_measured_fraction_theta_max 0.994
_diffrn_measurement_device 'three-circle diffractometer'
_diffrn_measurement_device_type 'Bruker APEX-II CCD'
_diffrn_measurement_method '\f and \w scans'
_diffrn_radiation_type MoK\a
_diffrn_radiation_wavelength 0.71073
_diffrn_reflns_av_R_equivalents 0.0657
_diffrn_reflns_av_unetI/netI 0.0773
_diffrn_reflns_Laue_measured_fraction_full 0.999
_diffrn_reflns_Laue_measured_fraction_max 0.994
_diffrn_reflns_limit_h_max 26
_diffrn_reflns_limit_h_min -22
_diffrn_reflns_limit_k_max 23
_diffrn_reflns_limit_k_min -24
_diffrn_reflns_limit_l_max 39
_diffrn_reflns_limit_l_min -38
_diffrn_reflns_number 47568
_diffrn_reflns_point_group_measured_fraction_full 0.999
_diffrn_reflns_point_group_measured_fraction_max 0.994
_diffrn_reflns_theta_full 25.242
_diffrn_reflns_theta_max 28.270
_diffrn_reflns_theta_min 1.360
_exptl_absorpt_coefficient_mu 26.904
_exptl_absorpt_correction_T_max 0.7457
_exptl_absorpt_correction_T_min 0.3941
_exptl_absorpt_correction_type multi-scan
_exptl_absorpt_process_details
;
SADABS-2014/5 (Bruker,2014/5) was used for absorption correction.
wR2(int) was 0.1441 before and 0.0608 after correction.
The Ratio of minimum to maximum transmission is 0.5285.
The \l/2 correction factor is 0.00150.
;
_exptl_crystal_colour brown
_exptl_crystal_colour_primary brown
_exptl_crystal_density_diffrn 3.607
_exptl_crystal_description octahedral
_exptl_crystal_F_000 10652
_exptl_crystal_size_max 0.133
_exptl_crystal_size_mid 0.11
_exptl_crystal_size_min 0.083
_refine_diff_density_max 3.030
_refine_diff_density_min -1.576
_refine_diff_density_rms 0.301
_refine_ls_extinction_method none
_refine_ls_goodness_of_fit_ref 1.017
_refine_ls_hydrogen_treatment mixed
_refine_ls_matrix_type full
_refine_ls_number_parameters 266
_refine_ls_number_reflns 7301
_refine_ls_number_restraints 6
_refine_ls_restrained_S_all 1.017
_refine_ls_R_factor_all 0.1188
_refine_ls_R_factor_gt 0.0409
_refine_ls_shift/su_max 0.002
_refine_ls_shift/su_mean 0.000
_refine_ls_structure_factor_coef Fsqd
_refine_ls_weighting_details 'w=1/[\s^2^(Fo^2^)+(0.0279P)^2^+91.8596P] where P=(Fo^2^+2Fc^2^)/3'
_refine_ls_weighting_scheme calc
_refine_ls_wR_factor_gt 0.0749
_refine_ls_wR_factor_ref 0.0942
_reflns_Friedel_coverage 0.000
_reflns_number_gt 3990
_reflns_number_total 7301
_reflns_threshold_expression 'I > 2\s(I)'
_cod_data_source_file c8sc00752g2.cif
_cod_data_source_block 996tetrai4m_a
_cod_depositor_comments 'Adding full bibliography for 1549391--1549392.cif.'
_cod_original_cell_volume 11620.2(10)
_cod_database_code 1549392
_shelx_shelxl_version_number 2018/1
_shelx_space_group_comment
;
The symmetry employed for this shelxl refinement is uniquely defined
by the following loop, which should always be used as a source of
symmetry information in preference to the above space-group names.
They are only intended as comments.
;
_olex2_refinement_description
;
1. Fixed Uiso
 At 1.2 times of:
  All C(H) groups
 At 1.5 times of:
  All C(H,H,H) groups, All O(H) groups
2. Restrained distances
 O1SA-H1SA
 0.85 with sigma of 0.01
 O1SB-H1SB
 0.85 with sigma of 0.01
 C2SA-H1SA
 1.952929 with sigma of 0.02
 U2-H1SA
 2.922887 with sigma of 0.02
 C2SB-H1SB
 1.97052 with sigma of 0.02
 U3-H1SB
 2.896145 with sigma of 0.02
3. Others
 Fixed Sof: H2SC(0.5) C3SC(0.5) H3SG(0.5) H3SH(0.5) H3SI(0.5) C5SC(0.5)
 H5SA(0.5) H5SB(0.5) H5SC(0.5) C4SC(0.5) H4SD(0.5) H4SE(0.5) H4SF(0.5)
 C6SC(0.5) H6SA(0.5) H6SB(0.5) H6SC(0.5)
4.a Ternary CH refined with riding coordinates:
 C2SB(H2SB), C2SA(H2SA), C2SC(H2SC)
4.b Idealised Me refined as rotating group:
 C4SA(H4SA,H4SB,H4SC), C3SA(H3SA,H3SB,H3SC), C3SB(H3SD,H3SE,H3SF), C3SC(H3SG,
 H3SH,H3SI), C5SC(H5SA,H5SB,H5SC), C4SC(H4SD,H4SE,H4SF), C6SC(H6SA,H6SB,H6SC)
;
_olex2_submission_special_instructions 'No special instructions were received'

loop_
_space_group_symop_operation_xyz
'x, y, z'
'-x, -y, z'
'-y, x, z'
'y, -x, z'
'x+1/2, y+1/2, z+1/2'
'-x+1/2, -y+1/2, z+1/2'
'-y+1/2, x+1/2, z+1/2'
'y+1/2, -x+1/2, z+1/2'
'-x, -y, -z'
'x, y, -z'
'y, -x, -z'
'-y, x, -z'
'-x+1/2, -y+1/2, -z+1/2'
'x+1/2, y+1/2, -z+1/2'
'y+1/2, -x+1/2, -z+1/2'
'-y+1/2, x+1/2, -z+1/2'

loop_
_atom_site_label
_atom_site_type_symbol
_atom_site_fract_x
_atom_site_fract_y
_atom_site_fract_z
_atom_site_U_iso_or_equiv
_atom_site_adp_type
_atom_site_occupancy
_atom_site_site_symmetry_order
_atom_site_calc_flag
_atom_site_refinement_flags_posn
_atom_site_refinement_flags_adp
_atom_site_refinement_flags_occupancy
_atom_site_disorder_assembly
_atom_site_disorder_group
U7 U 0.500000 0.500000 0.59195(2) 0.01537(17) Uani 1 4 d S T P . .
U6 U 0.46015(2) 0.63228(2) 0.500000 0.01501(12) Uani 1 2 d S T P . .
U4 U 0.59480(2) 0.67440(2) 0.59281(2) 0.01925(11) Uani 1 1 d . . . . .
U5 U 0.63704(2) 0.54017(2) 0.67960(2) 0.02332(11) Uani 1 1 d . . . . .
U1 U 0.72022(3) 0.71486(3) 0.500000 0.02323(14) Uani 1 2 d S T P . .
U2 U 0.75927(2) 0.57726(2) 0.59339(2) 0.02298(11) Uani 1 1 d D . . . .
U3 U 0.55864(3) 0.79957(3) 0.500000 0.02298(14) Uani 1 2 d DS T P . .
Cl1 Cl 0.80278(14) 0.71180(14) 0.57811(9) 0.0409(7) Uani 1 1 d . . . . .
O4 O 0.6382(3) 0.7539(3) 0.5429(2) 0.0243(16) Uani 1 1 d . . . . .
O1 O 0.6796(3) 0.6258(3) 0.54539(19) 0.0197(16) Uani 1 1 d . . . . .
O5 O 0.7158(3) 0.4958(3) 0.63472(19) 0.0245(16) Uani 1 1 d . . . . .
O2 O 0.6778(3) 0.6210(3) 0.6346(2) 0.0221(16) Uani 1 1 d . . . . .
O1SA O 0.8317(4) 0.5994(4) 0.6574(2) 0.046(2) Uani 1 1 d D . . . .
H1SA H 0.813(2) 0.594(6) 0.6830(4) 0.068 Uiso 1 1 d DR . . . .
C2SB C 0.6195(10) 0.9742(8) 0.500000 0.054(5) Uani 1 2 d DS T P . .
H2SB H 0.570543 0.983235 0.500000 0.064 Uiso 1 2 calc RS T P . .
Cl7 Cl 0.500000 0.500000 0.72186(16) 0.0350(13) Uani 1 4 d S T P . .
Cl4 Cl 0.51212(15) 0.87006(14) 0.57745(10) 0.0404(7) Uani 1 1 d . . . . .
Cl6 Cl 0.64906(16) 0.41760(15) 0.72836(9) 0.0457(8) Uani 1 1 d . . . . .
Cl5 Cl 0.74149(15) 0.56679(17) 0.73595(10) 0.0506(8) Uani 1 1 d . . . . .
Cl3 Cl 0.7722(2) 0.8417(2) 0.500000 0.0552(12) Uani 1 2 d S T P . .
O6 O 0.4135(3) 0.5464(3) 0.54590(18) 0.0162(14) Uani 1 1 d . . . . .
O3 O 0.5465(3) 0.5844(3) 0.6369(2) 0.0255(16) Uani 1 1 d . . . . .
O1AA O 0.5072(3) 0.7190(3) 0.45504(18) 0.0184(15) Uani 1 1 d . . . . .
O1SC O 0.6401(5) 0.7660(4) 0.6391(3) 0.077(3) Uani 1 1 d . . . . .
C2SA C 0.9029(6) 0.6214(8) 0.6635(5) 0.070(4) Uani 1 1 d D . . . .
H2SA H 0.923607 0.628603 0.634092 0.084 Uiso 1 1 calc R . . . .
C4SA C 0.9027(9) 0.6870(8) 0.6887(6) 0.108(6) Uani 1 1 d . . . . .
H4SA H 0.869579 0.717027 0.675943 0.161 Uiso 1 1 calc GR . . . .
H4SB H 0.946858 0.707537 0.686805 0.161 Uiso 1 1 calc GR . . . .
H4SC H 0.891721 0.678506 0.719366 0.161 Uiso 1 1 calc GR . . . .
C3SA C 0.9400(9) 0.5697(10) 0.6868(7) 0.142(9) Uani 1 1 d . . . . .
H3SA H 0.923784 0.566601 0.716972 0.212 Uiso 1 1 calc GR . . . .
H3SB H 0.987430 0.581002 0.687006 0.212 Uiso 1 1 calc GR . . . .
H3SC H 0.933694 0.526835 0.672107 0.212 Uiso 1 1 calc GR . . . .
O1SB O 0.6300(5) 0.8989(5) 0.500000 0.038(3) Uani 1 2 d DS T P . .
H1SB H 0.6728(6) 0.8906(11) 0.500000 0.057 Uiso 1 2 d DRS T P . .
Cl2 Cl 0.81981(18) 0.59527(19) 0.500000 0.0324(9) Uani 1 2 d S T P . .
C3SB C 0.6489(9) 1.0022(7) 0.4580(5) 0.103(6) Uani 1 1 d . . . . .
H3SD H 0.697092 0.994838 0.457767 0.154 Uiso 1 1 calc GR . . . .
H3SE H 0.639758 1.049997 0.456275 0.154 Uiso 1 1 calc GR . . . .
H3SF H 0.628823 0.979736 0.432761 0.154 Uiso 1 1 calc GR . . . .
C2SC C 0.6783(15) 0.8054(11) 0.6582(9) 0.199(15) Uani 1 1 d . . . . .
H2SC H 0.713939 0.822031 0.638098 0.239 Uiso 0.5 1 calc R . . A 1
C3SC C 0.713(2) 0.765(2) 0.7051(14) 0.134(17) Uiso 0.5 1 d . . . B 1
H3SG H 0.677483 0.756291 0.726408 0.201 Uiso 0.5 1 calc GR . . B 1
H3SH H 0.746636 0.793754 0.718373 0.201 Uiso 0.5 1 calc GR . . B 1
H3SI H 0.733274 0.722886 0.696229 0.201 Uiso 0.5 1 calc GR . . B 1
C5SC C 0.7354(16) 0.7849(16) 0.6866(11) 0.070(9) Uiso 0.5 1 d . . . B 2
H5SA H 0.735991 0.736307 0.689272 0.105 Uiso 0.5 1 calc GR . . B 2
H5SB H 0.730405 0.804860 0.715609 0.105 Uiso 0.5 1 calc GR . . B 2
H5SC H 0.777200 0.799976 0.673395 0.105 Uiso 0.5 1 calc GR . . B 2
C4SC C 0.6328(18) 0.8656(18) 0.6762(12) 0.099(12) Uiso 0.5 1 d . . . B 1
H4SD H 0.610650 0.887598 0.651616 0.149 Uiso 0.5 1 calc GR . . B 1
H4SE H 0.660862 0.897797 0.691667 0.149 Uiso 0.5 1 calc GR . . B 1
H4SF H 0.599253 0.847913 0.696360 0.149 Uiso 0.5 1 calc GR . . B 1
C6SC C 0.6777(19) 0.8793(18) 0.6529(12) 0.100(12) Uiso 0.5 1 d . . . B 2
H6SA H 0.721574 0.894441 0.643096 0.149 Uiso 0.5 1 calc GR . . B 2
H6SB H 0.666932 0.900240 0.680960 0.149 Uiso 0.5 1 calc GR . . B 2
H6SC H 0.644137 0.891792 0.631124 0.149 Uiso 0.5 1 calc GR . . B 2

loop_
_atom_site_aniso_label
_atom_site_aniso_U_11
_atom_site_aniso_U_22
_atom_site_aniso_U_33
_atom_site_aniso_U_23
_atom_site_aniso_U_13
_atom_site_aniso_U_12
U7 0.0168(3) 0.0168(3) 0.0125(4) 0.000 0.000 0.000
U6 0.0164(3) 0.0142(3) 0.0144(3) 0.000 0.000 0.0004(2)
U4 0.0207(2) 0.0187(2) 0.0183(2) -0.00187(15) -0.00101(15) -0.00105(16)
U5 0.0258(2) 0.0275(2) 0.0167(2) -0.00121(17) -0.00394(17) -0.00100(17)
U1 0.0209(3) 0.0223(3) 0.0265(3) 0.000 0.000 -0.0054(2)
U2 0.0193(2) 0.0261(2) 0.0235(2) -0.00128(17) -0.00391(17) -0.00231(18)
U3 0.0259(3) 0.0161(3) 0.0270(3) 0.000 0.000 -0.0018(2)
Cl1 0.0446(18) 0.0363(17) 0.0419(16) -0.0012(14) -0.0128(14) -0.0129(14)
O4 0.025(4) 0.020(4) 0.028(4) 0.001(3) 0.000(3) -0.005(3)
O1 0.021(4) 0.017(4) 0.021(4) 0.001(3) -0.001(3) -0.003(3)
O5 0.028(4) 0.027(4) 0.018(4) 0.001(3) -0.003(3) -0.005(3)
O2 0.024(4) 0.021(4) 0.021(4) -0.001(3) -0.003(3) -0.004(3)
O1SA 0.036(5) 0.068(6) 0.033(5) -0.004(4) -0.015(4) -0.011(4)
C2SB 0.068(14) 0.034(11) 0.059(13) 0.000 0.000 0.007(10)
Cl7 0.043(2) 0.043(2) 0.020(3) 0.000 0.000 0.000
Cl4 0.0484(18) 0.0285(16) 0.0443(17) -0.0128(13) 0.0057(15) -0.0083(14)
Cl6 0.052(2) 0.0471(19) 0.0377(18) 0.0105(14) -0.0178(15) -0.0069(15)
Cl5 0.0439(19) 0.074(2) 0.0340(17) -0.0042(16) -0.0189(14) -0.0095(17)
Cl3 0.048(3) 0.033(2) 0.085(3) 0.000 0.000 -0.013(2)
O6 0.018(4) 0.017(3) 0.015(3) 0.000(3) -0.003(3) -0.005(3)
O3 0.026(4) 0.030(4) 0.021(4) 0.002(3) -0.001(3) 0.006(3)
O1AA 0.017(3) 0.022(4) 0.016(3) 0.005(3) 0.002(3) -0.003(3)
O1SC 0.107(8) 0.033(5) 0.090(7) -0.028(5) -0.041(6) -0.019(5)
C2SA 0.045(9) 0.094(12) 0.070(10) -0.020(9) -0.016(8) -0.008(9)
C4SA 0.102(15) 0.091(14) 0.130(16) -0.026(12) -0.047(12) -0.023(11)
C3SA 0.075(13) 0.146(19) 0.20(2) -0.005(17) -0.080(15) 0.045(13)
O1SB 0.024(6) 0.025(6) 0.066(8) 0.000 0.000 -0.006(5)
Cl2 0.021(2) 0.041(2) 0.036(2) 0.000 0.000 -0.0059(18)
C3SB 0.156(18) 0.049(10) 0.103(14) 0.027(10) 0.017(13) -0.026(11)
C2SC 0.26(3) 0.094(18) 0.25(3) -0.078(19) -0.17(3) 0.063(19)

loop_
_atom_type_symbol
_atom_type_description
_atom_type_scat_dispersion_real
_atom_type_scat_dispersion_imag
_atom_type_scat_source
C C 0.0033 0.0016 'International Tables Vol C Tables 4.2.6.8 and 6.1.1.4'
H H 0.0000 0.0000 'International Tables Vol C Tables 4.2.6.8 and 6.1.1.4'
Cl Cl 0.1484 0.1585 'International Tables Vol C Tables 4.2.6.8 and 6.1.1.4'
O O 0.0106 0.0060 'International Tables Vol C Tables 4.2.6.8 and 6.1.1.4'
U U -9.6767 9.6646 'International Tables Vol C Tables 4.2.6.8 and 6.1.1.4'

loop_
_geom_angle_atom_site_label_1
_geom_angle_atom_site_label_2
_geom_angle_atom_site_label_3
_geom_angle
_geom_angle_site_symmetry_1
_geom_angle_site_symmetry_3
U5 U7 U5 62.249(10) 4_565 2_665
U5 U7 U5 62.249(10) 3_655 2_665
U5 U7 U5 93.943(18) . 2_665
U5 U7 U5 62.250(10) . 4_565
U5 U7 U5 93.942(18) 3_655 4_565
U5 U7 U5 62.249(10) . 3_655
O6 U7 U5 145.12(13) . .
O6 U7 U5 145.12(13) 2_665 2_665
O6 U7 U5 88.78(13) 2_665 4_565
O6 U7 U5 144.46(13) 3_655 .
O6 U7 U5 88.40(13) 3_655 4_565
O6 U7 U5 88.78(13) 4_565 .
O6 U7 U5 88.78(13) 3_655 2_665
O6 U7 U5 88.40(13) 2_665 .
O6 U7 U5 144.46(13) . 4_565
O6 U7 U5 88.78(13) . 3_655
O6 U7 U5 144.46(13) 4_565 2_665
O6 U7 U5 145.12(13) 3_655 3_655
O6 U7 U5 88.40(13) . 2_665
O6 U7 U5 88.40(13) 4_565 3_655
O6 U7 U5 144.46(14) 2_665 3_655
O6 U7 U5 145.12(13) 4_565 4_565
O6 U7 O6 109.0(3) 3_655 4_565
O6 U7 O6 70.30(13) . 3_655
O6 U7 O6 70.30(13) . 4_565
O6 U7 O6 109.0(3) . 2_665
O6 U7 O6 70.30(13) 4_565 2_665
O6 U7 O6 70.30(13) 3_655 2_665
O3 U7 U5 91.46(15) 3_655 .
O3 U7 U5 91.46(15) 2_665 3_655
O3 U7 U5 91.60(15) 2_665 .
O3 U7 U5 35.15(15) . .
O3 U7 U5 91.46(15) . 4_565
O3 U7 U5 91.60(15) 4_565 3_655
O3 U7 U5 91.60(15) . 2_665
O3 U7 U5 35.15(15) 4_565 4_565
O3 U7 U5 35.15(15) 3_655 3_655
O3 U7 U5 91.46(15) 4_565 2_665
O3 U7 U5 35.39(15) 4_565 .
O3 U7 U5 35.15(15) 2_665 2_665
O3 U7 U5 35.39(15) 3_655 2_665
O3 U7 U5 35.39(15) 2_665 4_565
O3 U7 U5 91.60(15) 3_655 4_565
O3 U7 U5 35.39(15) . 3_655
O3 U7 O6 70.9(2) 4_565 2_665
O3 U7 O6 109.2(2) 4_565 3_655
O3 U7 O6 110.1(2) 4_565 4_565
O3 U7 O6 110.1(2) 2_665 2_665
O3 U7 O6 110.1(2) 3_655 3_655
O3 U7 O6 179.5(2) 3_655 2_665
O3 U7 O6 70.9(2) . 4_565
O3 U7 O6 109.2(2) . 2_665
O3 U7 O6 70.9(2) 2_665 3_655
O3 U7 O6 179.5(2) 4_565 .
O3 U7 O6 179.5(2) . 3_655
O3 U7 O6 109.2(2) 2_665 .
O3 U7 O6 109.2(2) 3_655 4_565
O3 U7 O6 70.9(2) 3_655 .
O3 U7 O6 110.1(2) . .
O3 U7 O6 179.5(2) 2_665 4_565
O3 U7 O3 70.44(15) 3_655 .
O3 U7 O3 109.3(3) 4_565 3_655
O3 U7 O3 109.3(3) 2_665 .
O3 U7 O3 70.44(15) 2_665 3_655
O3 U7 O3 70.43(15) 4_565 .
O3 U7 O3 70.44(15) 4_565 2_665
U2 U6 U6 119.016(13) 3_655 3_655
U2 U6 U6 119.015(13) 12_656 3_655
U2 U6 U2 94.027(16) 3_655 12_656
U3 U6 U6 177.748(18) . 3_655
U3 U6 U2 62.235(10) . 12_656
U3 U6 U2 62.235(10) . 3_655
O1 U6 U6 90.48(14) 12_656 3_655
O1 U6 U6 90.48(14) 3_655 3_655
O1 U6 U2 35.22(14) 3_655 3_655
O1 U6 U2 91.44(14) 3_655 12_656
O1 U6 U2 35.22(14) 12_656 12_656
O1 U6 U2 91.44(14) 12_656 3_655
O1 U6 U3 91.36(14) 3_655 .
O1 U6 U3 91.36(14) 12_656 .
O1 U6 O1 70.3(3) 12_656 3_655
O1 U6 O6 179.2(2) 12_656 4_565
O1 U6 O6 109.74(19) 12_656 .
O1 U6 O6 70.66(19) 12_656 10_556
O1 U6 O6 109.74(19) 3_655 10_556
O1 U6 O6 109.31(19) 3_655 4_565
O1 U6 O6 70.66(19) 3_655 .
O1 U6 O6 179.2(2) 3_655 11_566
O1 U6 O6 109.31(19) 12_656 11_566
O1 U6 O1AA 108.9(2) 12_656 10_556
O1 U6 O1AA 108.9(2) 3_655 .
O1 U6 O1AA 70.6(2) 3_655 10_556
O1 U6 O1AA 70.6(2) 12_656 .
O6 U6 U6 90.25(14) 4_565 3_655
O6 U6 U6 35.54(13) 10_556 3_655
O6 U6 U6 90.25(14) 11_566 3_655
O6 U6 U6 35.54(13) . 3_655
O6 U6 U2 87.85(13) 11_566 12_656
O6 U6 U2 144.87(13) 10_556 3_655
O6 U6 U2 144.40(14) 4_565 12_656
O6 U6 U2 88.13(13) 10_556 12_656
O6 U6 U2 88.13(13) . 3_655
O6 U6 U2 144.40(14) 11_566 3_655
O6 U6 U2 87.85(13) 4_565 3_655
O6 U6 U2 144.87(13) . 12_656
O6 U6 U3 144.42(13) . .
O6 U6 U3 87.92(14) 11_566 .
O6 U6 U3 144.42(13) 10_556 .
O6 U6 U3 87.92(14) 4_565 .
O6 U6 O6 110.2(3) 11_566 .
O6 U6 O6 71.1(3) 4_565 11_566
O6 U6 O6 70.7(3) 4_565 .
O6 U6 O6 110.2(3) 4_565 10_556
O6 U6 O6 70.7(3) 11_566 10_556
O6 U6 O6 71.1(3) 10_556 .
O1AA U6 U6 145.27(14) 10_556 3_655
O1AA U6 U6 145.27(14) . 3_655
O1AA U6 U2 91.13(14) 10_556 12_656
O1AA U6 U2 91.13(14) . 3_655
O1AA U6 U2 35.53(14) . 12_656
O1AA U6 U2 35.53(14) 10_556 3_655
O1AA U6 U3 34.79(14) 10_556 .
O1AA U6 U3 34.78(14) . .
O1AA U6 O6 179.19(19) 10_556 10_556
O1AA U6 O6 70.27(19) 10_556 4_565
O1AA U6 O6 179.19(19) . .
O1AA U6 O6 109.73(19) . 10_556
O1AA U6 O6 108.97(19) . 4_565
O1AA U6 O6 109.73(19) 10_556 .
O1AA U6 O6 70.27(19) . 11_566
O1AA U6 O6 108.97(19) 10_556 11_566
O1AA U6 O1AA 69.5(3) 10_556 .
U2 U4 U5 120.127(13) . 3_655
U2 U4 U5 56.890(10) 3_655 3_655
U2 U4 U2 175.651(14) . 3_655
U2 U4 U3 63.020(11) 3_655 .
U2 U4 U3 119.794(14) . .
U3 U4 U5 119.901(14) . 3_655
O4 U4 U5 145.98(15) . 3_655
O4 U4 U2 91.65(15) . .
O4 U4 U2 92.00(15) . 3_655
O4 U4 U3 32.73(15) . .
O4 U4 O1 68.4(2) . .
O4 U4 O5 113.1(2) . 3_655
O4 U4 O6 104.60(19) . 4_565
O4 U4 O3 173.3(2) . .
O4 U4 O1AA 68.6(2) . 10_556
O4 U4 O1SC 74.6(3) . .
O1 U4 U5 144.99(14) . 3_655
O1 U4 U2 143.68(14) . 3_655
O1 U4 U2 36.70(14) . .
O1 U4 U3 87.47(14) . .
O1 U4 O6 69.16(19) . 4_565
O1 U4 O3 107.9(2) . .
O1 U4 O1AA 107.02(19) . 10_556
O1 U4 O1SC 112.2(3) . .
O5 U4 U5 32.96(15) 3_655 3_655
O5 U4 U2 32.38(14) 3_655 3_655
O5 U4 U2 146.64(14) 3_655 .
O5 U4 U3 91.36(15) 3_655 .
O5 U4 O1 174.2(2) 3_655 .
O5 U4 O6 105.1(2) 3_655 4_565
O5 U4 O3 70.0(2) 3_655 .
O5 U4 O1AA 69.1(2) 3_655 10_556
O5 U4 O1SC 73.5(3) 3_655 .
O2 U4 U5 92.09(15) . 3_655
O2 U4 U2 146.40(15) . 3_655
O2 U4 U2 32.57(15) . .
O2 U4 U3 145.82(15) . .
O2 U4 O4 113.2(2) . .
O2 U4 O1 69.2(2) . .
O2 U4 O5 114.2(2) . 3_655
O2 U4 O6 105.5(2) . 4_565
O2 U4 O3 69.4(2) . .
O2 U4 O1AA 173.9(2) . 10_556
O2 U4 O1SC 76.7(3) . .
O6 U4 U5 89.05(13) 4_565 3_655
O6 U4 U2 88.74(13) 4_565 .
O6 U4 U2 88.05(13) 4_565 3_655
O6 U4 U3 88.01(13) 4_565 .
O6 U4 O1SC 177.8(3) 4_565 .
O3 U4 U5 37.16(15) . 3_655
O3 U4 U2 87.91(14) . .
O3 U4 U2 88.19(14) . 3_655
O3 U4 U3 143.98(15) . .
O3 U4 O6 68.73(19) . 4_565
O3 U4 O1AA 108.2(2) . 10_556
O3 U4 O1SC 112.1(3) . .
O1AA U4 U5 88.64(14) 10_556 3_655
O1AA U4 U2 143.61(13) 10_556 .
O1AA U4 U2 36.77(13) 10_556 3_655
O1AA U4 U3 35.96(14) 10_556 .
O1AA U4 O6 68.52(19) 10_556 4_565
O1AA U4 O1SC 109.3(3) 10_556 .
O1SC U4 U5 90.6(3) . 3_655
O1SC U4 U2 89.9(2) . 3_655
O1SC U4 U2 93.4(2) . .
O1SC U4 U3 90.3(2) . .
U4 U5 U7 61.574(9) 4_565 .
U4 U5 U7 61.488(9) . .
U4 U5 U4 93.510(12) 4_565 .
U2 U5 U7 91.221(12) . .
U2 U5 U4 61.391(10) . 4_565
U2 U5 U4 60.999(10) . .
O5 U5 U7 89.77(15) . .
O5 U5 U4 90.70(16) . .
O5 U5 U4 34.62(15) . 4_565
O5 U5 U2 35.24(16) . .
O5 U5 O2 70.5(2) . .
O5 U5 Cl7 139.07(16) . .
O5 U5 Cl6 85.36(17) . .
O5 U5 Cl6 151.47(17) . 3_655
O5 U5 Cl5 85.60(17) . .
O5 U5 O3 110.1(2) . .
O5 U5 O3 72.4(2) . 4_565
O2 U5 U7 89.24(15) . .
O2 U5 U4 90.92(16) . 4_565
O2 U5 U4 33.95(16) . .
O2 U5 U2 35.30(16) . .
O2 U5 Cl7 138.11(16) . .
O2 U5 Cl6 84.69(17) . 3_655
O2 U5 Cl6 152.66(17) . .
O2 U5 Cl5 88.01(17) . .
O2 U5 O3 110.1(2) . 4_565
O2 U5 O3 71.4(2) . .
Cl7 U5 U7 67.25(8) . .
Cl7 U5 U4 105.52(5) . .
Cl7 U5 U4 105.75(5) . 4_565
Cl7 U5 U2 158.47(8) . .
Cl6 U5 U7 103.61(6) . .
Cl6 U5 U7 104.06(6) 3_655 .
Cl6 U5 U4 74.97(6) 3_655 .
Cl6 U5 U4 165.11(6) 3_655 4_565
Cl6 U5 U4 74.90(6) . 4_565
Cl6 U5 U4 164.66(6) . .
Cl6 U5 U2 118.26(7) 3_655 .
Cl6 U5 U2 119.10(7) . .
Cl6 U5 Cl7 69.34(8) 3_655 .
Cl6 U5 Cl7 69.07(7) . .
Cl6 U5 Cl6 114.51(13) 3_655 .
Cl5 U5 U7 175.20(7) . .
Cl5 U5 U4 114.53(7) . 4_565
Cl5 U5 U4 117.21(7) . .
Cl5 U5 U2 84.26(7) . .
Cl5 U5 Cl7 117.26(10) . .
Cl5 U5 Cl6 77.32(9) . .
Cl5 U5 Cl6 79.60(9) . 3_655
O3 U5 U7 34.58(15) . .
O3 U5 U7 34.66(15) 4_565 .
O3 U5 U4 37.57(15) . .
O3 U5 U4 92.07(15) 4_565 .
O3 U5 U4 37.82(15) 4_565 4_565
O3 U5 U4 91.97(15) . 4_565
O3 U5 U2 92.94(15) 4_565 .
O3 U5 U2 92.40(15) . .
O3 U5 Cl7 69.87(17) . .
O3 U5 Cl7 69.77(16) 4_565 .
O3 U5 Cl6 72.60(16) 4_565 .
O3 U5 Cl6 131.09(16) . .
O3 U5 Cl6 73.15(16) . 3_655
O3 U5 Cl6 131.50(16) 4_565 3_655
O3 U5 Cl5 143.73(17) 4_565 .
O3 U5 Cl5 146.98(17) . .
O3 U5 O3 69.1(3) . 4_565
U4 U1 U6 61.393(10) . 11_566
U4 U1 U6 61.393(10) 10_556 11_566
U4 U1 U4 93.930(16) 10_556 .
U3 U1 U6 90.989(15) . 11_566
U3 U1 U4 61.448(11) . .
U3 U1 U4 61.449(11) . 10_556
Cl1 U1 U6 103.73(6) . 11_566
Cl1 U1 U6 103.73(6) 10_556 11_566
Cl1 U1 U4 76.47(6) 10_556 10_556
Cl1 U1 U4 165.07(6) 10_556 .
Cl1 U1 U4 76.48(6) . .
Cl1 U1 U4 165.07(6) . 10_556
Cl1 U1 U3 121.01(6) 10_556 .
Cl1 U1 U3 121.01(6) . .
Cl1 U1 Cl1 110.36(12) 10_556 .
Cl1 U1 Cl2 67.58(7) . .
Cl1 U1 Cl2 67.58(7) 10_556 .
O4 U1 U6 89.00(16) . 11_566
O4 U1 U6 89.00(16) 10_556 11_566
O4 U1 U4 91.32(16) 10_556 .
O4 U1 U4 33.94(16) . .
O4 U1 U4 91.32(16) . 10_556
O4 U1 U4 33.94(16) 10_556 10_556
O4 U1 U3 35.74(16) . .
O4 U1 U3 35.74(16) 10_556 .
O4 U1 Cl1 154.79(17) 10_556 .
O4 U1 Cl1 86.97(17) . .
O4 U1 Cl1 86.97(17) 10_556 10_556
O4 U1 Cl1 154.79(17) . 10_556
O4 U1 O4 71.4(3) 10_556 .
O4 U1 O1 110.3(2) 10_556 .
O4 U1 O1 71.0(2) . .
O4 U1 O1 110.3(2) . 10_556
O4 U1 O1 71.0(2) 10_556 10_556
O4 U1 Cl3 87.43(18) 10_556 .
O4 U1 Cl3 87.43(18) . .
O4 U1 Cl2 137.52(16) . .
O4 U1 Cl2 137.53(16) 10_556 .
O1 U1 U6 35.24(14) . 11_566
O1 U1 U6 35.24(14) 10_556 11_566
O1 U1 U4 37.13(14) 10_556 10_556
O1 U1 U4 92.58(14) 10_556 .
O1 U1 U4 92.58(14) . 10_556
O1 U1 U4 37.13(14) . .
O1 U1 U3 92.56(14) . .
O1 U1 U3 92.57(14) 10_556 .
O1 U1 Cl1 130.61(16) 10_556 .
O1 U1 Cl1 130.61(16) . 10_556
O1 U1 Cl1 72.84(15) . .
O1 U1 Cl1 72.84(15) 10_556 10_556
O1 U1 O1 70.4(3) 10_556 .
O1 U1 Cl3 144.76(14) . .
O1 U1 Cl3 144.76(14) 10_556 .
O1 U1 Cl2 69.25(15) . .
O1 U1 Cl2 69.25(15) 10_556 .
Cl3 U1 U6 175.60(10) . 11_566
Cl3 U1 U4 116.11(6) . .
Cl3 U1 U4 116.11(6) . 10_556
Cl3 U1 U3 84.61(10) . .
Cl3 U1 Cl1 78.65(8) . .
Cl3 U1 Cl1 78.65(8) . 10_556
Cl3 U1 Cl2 117.93(12) . .
Cl2 U1 U6 66.46(7) . 11_566
Cl2 U1 U4 104.75(4) . 10_556
Cl2 U1 U4 104.75(4) . .
Cl2 U1 U3 157.45(7) . .
U4 U2 U6 62.259(10) 4_565 11_566
U4 U2 U6 62.062(10) . 11_566
U4 U2 U4 94.315(14) . 4_565
U5 U2 U6 92.763(12) . 11_566
U5 U2 U4 61.719(10) . 4_565
U5 U2 U4 62.059(10) . .
Cl1 U2 U6 105.12(6) . 11_566
Cl1 U2 U4 77.48(6) . .
Cl1 U2 U4 167.32(6) . 4_565
Cl1 U2 U5 120.61(6) . .
Cl1 U2 Cl4 108.72(9) . 4_565
Cl1 U2 Cl2 67.96(9) . .
O1 U2 U6 35.73(14) . 11_566
O1 U2 U4 93.84(14) . 4_565
O1 U2 U4 37.78(14) . .
O1 U2 U5 94.31(14) . .
O1 U2 Cl1 73.73(15) . .
O1 U2 O1SA 143.9(2) . .
O1 U2 Cl4 131.78(16) . 4_565
O1 U2 O1AA 71.4(2) . 11_566
O1 U2 Cl2 69.61(16) . .
O5 U2 U6 90.95(15) . 11_566
O5 U2 U4 34.56(15) . 4_565
O5 U2 U4 92.19(17) . .
O5 U2 U5 35.81(17) . .
O5 U2 Cl1 153.38(17) . .
O5 U2 O1 112.6(2) . .
O5 U2 O2 71.7(2) . .
O5 U2 O1SA 85.1(2) . .
O5 U2 Cl4 86.67(18) . 4_565
O5 U2 O1AA 72.5(2) . 11_566
O5 U2 Cl2 138.63(17) . .
O2 U2 U6 90.50(16) . 11_566
O2 U2 U4 34.45(16) . .
O2 U2 U4 91.80(16) . 4_565
O2 U2 U5 35.97(16) . .
O2 U2 Cl1 86.82(17) . .
O2 U2 O1 72.2(2) . .
O2 U2 O1SA 85.1(2) . .
O2 U2 Cl4 153.67(17) . 4_565
O2 U2 O1AA 112.2(2) . 11_566
O2 U2 Cl2 138.69(17) . .
O1SA U2 U6 174.86(17) . 11_566
O1SA U2 U4 114.67(19) . .
O1SA U2 U4 115.1(2) . 4_565
O1SA U2 U5 82.11(17) . .
O1SA U2 Cl1 77.3(2) . .
O1SA U2 Cl4 78.1(2) . 4_565
O1SA U2 Cl2 118.16(18) . .
Cl4 U2 U6 105.05(6) 4_565 11_566
Cl4 U2 U4 77.50(6) 4_565 4_565
Cl4 U2 U4 167.07(6) 4_565 .
Cl4 U2 U5 120.48(6) 4_565 .
Cl4 U2 Cl2 67.63(9) 4_565 .
O1AA U2 U6 35.85(14) 11_566 11_566
O1AA U2 U4 37.96(14) 11_566 4_565
O1AA U2 U4 93.80(14) 11_566 .
O1AA U2 U5 94.22(14) 11_566 .
O1AA U2 Cl1 131.92(15) 11_566 .
O1AA U2 O1SA 144.5(2) 11_566 .
O1AA U2 Cl4 73.55(15) 11_566 4_565
O1AA U2 Cl2 69.43(15) 11_566 .
Cl2 U2 U6 66.96(6) . 11_566
Cl2 U2 U4 105.80(7) . .
Cl2 U2 U4 105.78(7) . 4_565
Cl2 U2 U5 159.72(6) . .
U4 U3 U6 62.224(10) . .
U4 U3 U6 62.225(10) 10_556 .
U4 U3 U4 94.583(16) . 10_556
U1 U3 U6 92.822(16) . .
U1 U3 U4 62.012(11) . .
U1 U3 U4 62.012(11) . 10_556
O4 U3 U6 90.51(16) 10_556 .
O4 U3 U6 90.51(16) . .
O4 U3 U4 91.62(16) 10_556 .
O4 U3 U4 34.59(16) 10_556 10_556
O4 U3 U4 91.62(16) . 10_556
O4 U3 U4 34.59(16) . .
O4 U3 U1 35.47(16) . .
O4 U3 U1 35.46(16) 10_556 .
O4 U3 O4 70.8(3) 10_556 .
O4 U3 Cl4 87.33(17) 10_556 10_556
O4 U3 Cl4 153.52(17) 10_556 .
O4 U3 Cl4 153.52(17) . 10_556
O4 U3 Cl4 87.33(17) . .
O4 U3 O1AA 72.2(2) . 10_556
O4 U3 O1AA 72.2(2) 10_556 .
O4 U3 O1AA 111.6(2) 10_556 10_556
O4 U3 O1AA 111.6(2) . .
O4 U3 O1SB 85.3(2) 10_556 .
O4 U3 O1SB 85.3(2) . .
O4 U3 Cl2 138.91(16) 10_556 3_655
O4 U3 Cl2 138.91(16) . 3_655
Cl4 U3 U6 104.85(6) . .
Cl4 U3 U6 104.85(6) 10_556 .
Cl4 U3 U4 167.04(6) 10_556 .
Cl4 U3 U4 167.04(6) . 10_556
Cl4 U3 U4 77.31(6) . .
Cl4 U3 U4 77.30(6) 10_556 10_556
Cl4 U3 U1 120.67(6) 10_556 .
Cl4 U3 U1 120.67(6) . .
Cl4 U3 Cl4 108.71(12) 10_556 .
Cl4 U3 Cl2 67.56(7) . 3_655
Cl4 U3 Cl2 67.56(7) 10_556 3_655
O1AA U3 U6 35.62(14) 10_556 .
O1AA U3 U6 35.62(14) . .
O1AA U3 U4 37.66(14) . 10_556
O1AA U3 U4 37.66(14) 10_556 .
O1AA U3 U4 93.62(14) . .
O1AA U3 U4 93.62(14) 10_556 10_556
O1AA U3 U1 93.99(14) 10_556 .
O1AA U3 U1 93.99(14) . .
O1AA U3 Cl4 131.72(15) . .
O1AA U3 Cl4 73.75(15) 10_556 .
O1AA U3 Cl4 73.75(15) . 10_556
O1AA U3 Cl4 131.72(15) 10_556 10_556
O1AA U3 O1AA 71.1(3) . 10_556
O1AA U3 O1SB 144.32(14) . .
O1AA U3 O1SB 144.32(14) 10_556 .
O1AA U3 Cl2 69.83(15) 10_556 3_655
O1AA U3 Cl2 69.83(15) . 3_655
O1SB U3 U6 174.8(2) . .
O1SB U3 U4 114.80(13) . .
O1SB U3 U4 114.80(13) . 10_556
O1SB U3 U1 82.0(2) . .
O1SB U3 Cl4 78.01(14) . 10_556
O1SB U3 Cl4 78.01(14) . .
O1SB U3 Cl2 118.2(2) . 3_655
Cl2 U3 U6 67.00(7) 3_655 .
Cl2 U3 U4 105.76(4) 3_655 .
Cl2 U3 U4 105.76(4) 3_655 10_556
Cl2 U3 U1 159.83(7) 3_655 .
U2 Cl1 U1 88.84(8) . .
U1 O4 U4 114.2(3) . .
U1 O4 U3 108.8(3) . .
U3 O4 U4 112.7(3) . .
U6 O1 U4 110.7(2) 11_566 .
U1 O1 U6 109.6(2) . 11_566
U1 O1 U4 106.3(2) . .
U2 O1 U6 109.0(2) . 11_566
U2 O1 U4 105.5(2) . .
U2 O1 U1 115.6(2) . .
U5 O5 U4 112.4(3) . 4_565
U2 O5 U4 113.1(2) . 4_565
U2 O5 U5 108.9(3) . .
U5 O2 U4 113.4(3) . .
U2 O2 U4 113.0(3) . .
U2 O2 U5 108.7(3) . .
U2 O1SA H1SA 115.7(15) . .
C2SA O1SA U2 134.9(7) . .
C2SA O1SA H1SA 109.4(16) . .
O1SB C2SB H2SB 108.4 . .
C3SB C2SB H2SB 108.4 . .
C3SB C2SB H2SB 108.4 10_556 .
C3SB C2SB O1SB 108.2(9) 10_556 .
C3SB C2SB O1SB 108.2(9) . .
C3SB C2SB C3SB 115.2(18) 10_556 .
U5 Cl7 U5 131.55(16) 2_665 .
U5 Cl7 U5 80.31(6) 3_655 .
U5 Cl7 U5 131.55(16) 4_565 3_655
U5 Cl7 U5 80.31(6) 2_665 4_565
U5 Cl7 U5 80.31(6) 2_665 3_655
U5 Cl7 U5 80.31(6) 4_565 .
U2 Cl4 U3 87.82(7) 3_655 .
U5 Cl6 U5 89.70(8) 4_565 .
U7 O6 U4 109.1(2) . 3_655
U6 O6 U7 109.5(2) . .
U6 O6 U7 109.5(2) 3_655 .
U6 O6 U6 108.9(2) 3_655 .
U6 O6 U4 110.3(2) 3_655 3_655
U6 O6 U4 109.5(2) . 3_655
U7 O3 U4 111.3(2) . .
U7 O3 U5 110.0(2) . 3_655
U7 O3 U5 110.3(2) . .
U5 O3 U4 105.7(2) . .
U5 O3 U4 105.0(2) 3_655 .
U5 O3 U5 114.4(3) . 3_655
U6 O1AA U4 110.9(2) . 10_556
U2 O1AA U6 108.6(2) 12_656 .
U2 O1AA U4 105.3(2) 12_656 10_556
U3 O1AA U6 109.6(2) . .
U3 O1AA U4 106.4(2) . 10_556
U3 O1AA U2 116.0(2) . 12_656
C2SC O1SC U4 163.3(16) . .
O1SA C2SA H2SA 109.2 . .
O1SA C2SA C4SA 108.2(11) . .
C4SA C2SA H2SA 109.2 . .
C3SA C2SA O1SA 109.6(13) . .
C3SA C2SA H2SA 109.2 . .
C3SA C2SA C4SA 111.6(13) . .
C2SA C4SA H4SA 109.5 . .
C2SA C4SA H4SB 109.5 . .
C2SA C4SA H4SC 109.5 . .
H4SA C4SA H4SB 109.5 . .
H4SA C4SA H4SC 109.5 . .
H4SB C4SA H4SC 109.5 . .
C2SA C3SA H3SA 109.5 . .
C2SA C3SA H3SB 109.5 . .
C2SA C3SA H3SC 109.5 . .
H3SA C3SA H3SB 109.5 . .
H3SA C3SA H3SC 109.5 . .
H3SB C3SA H3SC 109.5 . .
U3 O1SB H1SB 114.7(16) . .
C2SB O1SB U3 136.4(9) . .
C2SB O1SB H1SB 108.9(17) . .
U2 Cl2 U1 80.78(7) . .
U2 Cl2 U1 80.78(7) 10_556 .
U2 Cl2 U2 132.05(12) . 10_556
U3 Cl2 U1 132.72(12) 11_566 .
U3 Cl2 U2 80.46(7) 11_566 .
U3 Cl2 U2 80.46(7) 11_566 10_556
C2SB C3SB H3SD 109.5 . .
C2SB C3SB H3SE 109.5 . .
C2SB C3SB H3SF 109.5 . .
H3SD C3SB H3SE 109.5 . .
H3SD C3SB H3SF 109.5 . .
H3SE C3SB H3SF 109.5 . .
O1SC C2SC H2SC 111.5 . .
O1SC C2SC C3SC 109(3) . .
O1SC C2SC C5SC 125(2) . .
O1SC C2SC C4SC 107(2) . .
O1SC C2SC C6SC 125(2) . .
C3SC C2SC H2SC 111.5 . .
C4SC C2SC H2SC 111.5 . .
C4SC C2SC C3SC 107(3) . .
C6SC C2SC C5SC 110(3) . .
C2SC C3SC H3SG 109.5 . .
C2SC C3SC H3SH 109.5 . .
C2SC C3SC H3SI 109.5 . .
H3SG C3SC H3SH 109.5 . .
H3SG C3SC H3SI 109.5 . .
H3SH C3SC H3SI 109.5 . .
C2SC C5SC H5SA 109.5 . .
C2SC C5SC H5SB 109.5 . .
C2SC C5SC H5SC 109.5 . .
H5SA C5SC H5SB 109.5 . .
H5SA C5SC H5SC 109.5 . .
H5SB C5SC H5SC 109.5 . .
C2SC C4SC H4SD 109.5 . .
C2SC C4SC H4SE 109.5 . .
C2SC C4SC H4SF 109.5 . .
H4SD C4SC H4SE 109.5 . .
H4SD C4SC H4SF 109.5 . .
H4SE C4SC H4SF 109.5 . .
C2SC C6SC H6SA 109.5 . .
C2SC C6SC H6SB 109.5 . .
C2SC C6SC H6SC 109.5 . .
H6SA C6SC H6SB 109.5 . .
H6SA C6SC H6SC 109.5 . .
H6SB C6SC H6SC 109.5 . .

loop_
_geom_bond_atom_site_label_1
_geom_bond_atom_site_label_2
_geom_bond_distance
_geom_bond_site_symmetry_2
U7 U5 3.8477(6) 2_665
U7 U5 3.8477(6) 4_565
U7 U5 3.8477(6) 3_655
U7 U5 3.8477(6) .
U7 O6 2.376(5) 3_655
U7 O6 2.376(5) .
U7 O6 2.376(5) 2_665
U7 O6 2.376(5) 4_565
U7 O3 2.328(6) .
U7 O3 2.328(6) 3_655
U7 O3 2.328(6) 4_565
U7 O3 2.328(6) 2_665
U6 U6 3.8482(7) 3_655
U6 U2 3.8241(5) 3_655
U6 U2 3.8241(5) 12_656
U6 U3 3.8235(7) .
U6 O1 2.362(6) 3_655
U6 O1 2.362(6) 12_656
U6 O6 2.365(6) 10_556
U6 O6 2.364(5) 11_566
U6 O6 2.365(6) .
U6 O6 2.364(5) 4_565
U6 O1AA 2.364(6) .
U6 O1AA 2.363(6) 10_556
U4 U5 3.7905(5) 3_655
U4 U2 3.7787(5) 3_655
U4 U2 3.7623(5) .
U4 U3 3.7832(5) .
U4 O4 2.328(6) .
U4 O1 2.392(6) .
U4 O5 2.330(6) 3_655
U4 O2 2.312(6) .
U4 O6 2.424(6) 4_565
U4 O3 2.407(6) .
U4 O1AA 2.409(6) 10_556
U4 O1SC 2.445(8) .
U5 U2 3.6053(5) .
U5 O5 2.231(6) .
U5 O2 2.236(6) .
U5 Cl7 3.084(2) .
U5 Cl6 2.831(3) .
U5 Cl6 2.809(3) 3_655
U5 Cl5 2.712(3) .
U5 O3 2.362(6) .
U5 O3 2.371(6) 4_565
U1 U3 3.5932(8) .
U1 Cl1 2.850(3) .
U1 Cl1 2.850(3) 10_556
U1 O4 2.202(6) 10_556
U1 O4 2.202(6) .
U1 O1 2.360(6) 10_556
U1 O1 2.360(6) .
U1 Cl3 2.699(4) .
U1 Cl2 3.065(4) .
U2 Cl1 2.823(3) .
U2 O1 2.333(6) .
U2 O5 2.199(6) .
U2 O2 2.200(6) .
U2 O1SA 2.430(7) .
U2 Cl4 2.844(3) 4_565
U2 O1AA 2.345(6) 11_566
U2 Cl2 3.0615(15) .
U3 O4 2.217(6) .
U3 O4 2.217(6) 10_556
U3 Cl4 2.855(3) 10_556
U3 Cl4 2.855(3) .
U3 O1AA 2.315(6) .
U3 O1AA 2.315(6) 10_556
U3 O1SB 2.409(9) .
U3 Cl2 3.057(4) 3_655
O1SA H1SA 0.855(9) .
O1SA C2SA 1.479(13) .
C2SB H2SB 0.9800 .
C2SB O1SB 1.498(17) .
C2SB C3SB 1.492(16) 10_556
C2SB C3SB 1.492(16) .
O1SC C2SC 1.22(2) .
C2SA H2SA 0.9800 .
C2SA C4SA 1.496(19) .
C2SA C3SA 1.44(2) .
C4SA H4SA 0.9600 .
C4SA H4SB 0.9600 .
C4SA H4SC 0.9600 .
C3SA H3SA 0.9600 .
C3SA H3SB 0.9600 .
C3SA H3SC 0.9600 .
O1SB H1SB 0.858(10) .
C3SB H3SD 0.9600 .
C3SB H3SE 0.9600 .
C3SB H3SF 0.9600 .
C2SC H2SC 0.9800 .
C2SC C3SC 1.75(5) .
C2SC C5SC 1.47(3) .
C2SC C4SC 1.58(4) .
C2SC C6SC 1.46(4) .
C3SC H3SG 0.9600 .
C3SC H3SH 0.9600 .
C3SC H3SI 0.9600 .
C5SC H5SA 0.9600 .
C5SC H5SB 0.9600 .
C5SC H5SC 0.9600 .
C4SC H4SD 0.9600 .
C4SC H4SE 0.9600 .
C4SC H4SF 0.9600 .
C6SC H6SA 0.9600 .
C6SC H6SB 0.9600 .
C6SC H6SC 0.9600 .

loop_
_geom_torsion_atom_site_label_1
_geom_torsion_atom_site_label_2
_geom_torsion_atom_site_label_3
_geom_torsion_atom_site_label_4
_geom_torsion
_geom_torsion_site_symmetry_1
U4 O1SC C2SC C3SC -79(7) .
U4 O1SC C2SC C5SC -54(8) .
U4 O1SC C2SC C4SC 166(4) .
U4 O1SC C2SC C6SC 120(4) .
U2 O1SA C2SA C4SA 119.6(12) .
U2 O1SA C2SA C3SA -118.6(13) .
C3SB C2SB O1SB U3 117.3(12) 10_556
C3SB C2SB O1SB U3 -117.3(12) .
